data_2000261
loop_
_publ_author_name
'Tinant, B.'
'Declercq, J.-P.'
'Maliverney, C.'
'Viehe, H. G.'

_publ_section_title
;
 5-Methyl-4-(1-piperidyl)-5-trifluoromethyl-1,2-oxathiole
;
_journal_issue 9
_journal_name_full 'Acta Crystallographica Section C'
_journal_page_first 2000
_journal_page_last 2002
_journal_paper_doi 10.1107/S0108270191002238
_journal_volume 47
_journal_year 1991
_chemical_formula_sum 'C10 H14 F3 N O3 S'
_chemical_formula_weight 285.28
_symmetry_cell_setting orthorhombic
_symmetry_space_group_name_Hall 'P 2c -2ac'
_symmetry_space_group_name_H-M 'P c a 21'
_cell_angle_alpha 90
_cell_angle_beta 90
_cell_angle_gamma 90
_cell_formula_units_Z 4
_cell_length_a 9.324(2)
_cell_length_b 12.038(3)
_cell_length_c 11.252(3)
_cell_volume 1263.0(5)
_diffrn_radiation_type Mo
_diffrn_radiation_wavelength 0.71069
_exptl_absorpt_coefficient_mu 0.297
_exptl_crystal_density_diffrn 1.50
_exptl_crystal_F_000 592
_cod_data_source_file ha0039.cif
_cod_data_source_block ha0039a
_cod_original_formula_sum 'C10 H14 F3 N1 O3 S1'
_cod_database_code 2000261

loop_
_atom_site_label
_atom_site_fract_x
_atom_site_fract_y
_atom_site_fract_z
O1 .1570(2) .8893(2) .1473(3)
S2 .02090(10) .96090(10) .1873
C3 -.0967(3) .8950(3) .0975(4)
C4 -.0352(3) .8167(2) .0299(3)
C5 .1288(3) .8122(3) .0515(3)
O6 -.0022(3) .9424(3) .3106(3)
O7 .0475(3) 1.0725(2) .1519(3)
C8 .1767(4) .7014(3) .1057(4)
F9 .1012(3) .6758(3) .2009(4)
F10 .1634(4) .6180(2) .0303(4)
F11 .3108(3) .7043(3) .1385(3)
C12 .2225(4) .8478(4) -.0527(4)
N13 -.1052(3) .7455(3) -.0426(3)
C14 -.2618(5) .7588(4) -.0489(6)
C15 -.3345(5) .6525(5) -.0873(6)
C16 -.2736(6) .6066(5) -.1995(6)
C17 -.1131(5) .5936(4) -.1869(6)
C18 -.0429(4) .7012(3) -.1530(4)
